data_2218898
loop_
_publ_author_name
'Muhammad, Niaz'
'Tahir, Muhammad Nawaz'
Zia-ur-Rehman
'Ali, Saqib'
'Shaheen, Farkhanda'

_publ_section_title
;
 3-(4-Chlorophenyl)-2-methylacrylic acid
;
_journal_coeditor_code BQ2090
_journal_issue 8
_journal_name_full 'Acta Crystallographica Section E'
_journal_page_first o1542
_journal_paper_doi 10.1107/S1600536808022198
_journal_volume 64
_journal_year 2008
_chemical_formula_iupac 'C10 H9 Cl O2'
_chemical_formula_moiety 'C10 H9 Cl O2'
_chemical_formula_sum 'C10 H9 Cl O2'
_chemical_formula_weight 196.62
_chemical_name_systematic
;
3-(4-Chlorophenyl)-2-methylacrylic acid
;
_space_group_IT_number 2
_symmetry_cell_setting triclinic
_symmetry_space_group_name_Hall '-P 1'
_symmetry_space_group_name_H-M 'P -1'
_atom_sites_solution_hydrogens geom
_atom_sites_solution_primary direct
_atom_sites_solution_secondary difmap
_audit_creation_method SHELXL-97
_cell_angle_alpha 115.182(4)
_cell_angle_beta 108.022(4)
_cell_angle_gamma 90.052(5)
_cell_formula_units_Z 2
_cell_length_a 7.2164(6)
_cell_length_b 8.2746(7)
_cell_length_c 9.1762(8)
_cell_measurement_reflns_used 2692
_cell_measurement_temperature 296(2)
_cell_measurement_theta_max 30.25
_cell_measurement_theta_min 2.61
_cell_volume 465.91(7)
_computing_cell_refinement 'APEX2 (Bruker, 2007)'
_computing_data_collection 'APEX2 (Bruker, 2007)'
_computing_data_reduction 'SAINT (Bruker, 2007)'
_computing_molecular_graphics 'ORTEP-3 for Windows (Farrugia, 1997) and PLATON (Spek, 2003)'
_computing_publication_material
;
WinGX (Farrugia, 1999) and PLATON (Spek, 2003)
;
_computing_structure_refinement 'SHELXL97 (Sheldrick, 2008)'
_computing_structure_solution 'SHELXS97 (Sheldrick, 2008)'
_diffrn_ambient_temperature 296(2)
_diffrn_detector_area_resol_mean 7.2
_diffrn_measured_fraction_theta_full 0.965
_diffrn_measured_fraction_theta_max 0.965
_diffrn_measurement_device_type 'Bruker Kappa APEXII CCD'
_diffrn_measurement_method \w
_diffrn_radiation_monochromator graphite
_diffrn_radiation_source 'fine-focus sealed tube'
_diffrn_radiation_type MoK\a
_diffrn_radiation_wavelength 0.71073
_diffrn_reflns_av_R_equivalents 0.0291
_diffrn_reflns_av_sigmaI/netI 0.0387
_diffrn_reflns_limit_h_max 8
_diffrn_reflns_limit_h_min -10
_diffrn_reflns_limit_k_max 11
_diffrn_reflns_limit_k_min -10
_diffrn_reflns_limit_l_max 12
_diffrn_reflns_limit_l_min -12
_diffrn_reflns_number 7513
_diffrn_reflns_theta_full 30.25
_diffrn_reflns_theta_max 30.25
_diffrn_reflns_theta_min 2.61
_diffrn_standards_number 0
_exptl_absorpt_coefficient_mu 0.371
_exptl_absorpt_correction_T_max 0.930
_exptl_absorpt_correction_T_min 0.910
_exptl_absorpt_correction_type multi-scan
_exptl_absorpt_process_details '(SADABS; Bruker, 2005)'
_exptl_crystal_colour Colourless
_exptl_crystal_density_diffrn 1.402
_exptl_crystal_density_method 'not measured'
_exptl_crystal_description prism
_exptl_crystal_F_000 204
_exptl_crystal_size_max 0.28
_exptl_crystal_size_mid 0.20
_exptl_crystal_size_min 0.18
_refine_diff_density_max 0.530
_refine_diff_density_min -0.265
_refine_ls_goodness_of_fit_ref 1.099
_refine_ls_hydrogen_treatment mixed
_refine_ls_matrix_type full
_refine_ls_number_parameters 122
_refine_ls_number_reflns 2692
_refine_ls_number_restraints 0
_refine_ls_restrained_S_all 1.099
_refine_ls_R_factor_all 0.0886
_refine_ls_R_factor_gt 0.0593
_refine_ls_shift/su_max 0.000
_refine_ls_shift/su_mean 0.000
_refine_ls_structure_factor_coef Fsqd
_refine_ls_weighting_details 'calc w=1/[\s^2^(Fo^2^)+(0.1083P)^2^+0.1931P] where P=(Fo^2^+2Fc^2^)/3'
_refine_ls_weighting_scheme calc
_refine_ls_wR_factor_gt 0.1976
_refine_ls_wR_factor_ref 0.2173
_reflns_number_gt 1782
_reflns_number_total 2692
_reflns_threshold_expression I>2\s(I)
_cod_data_source_file bq2090.cif
_cod_data_source_block I
_cod_database_code 2218898
_cod_database_fobs_code 2218898

loop_
_symmetry_equiv_pos_as_xyz
'x, y, z'
'-x, -y, -z'

loop_
_atom_site_aniso_label
_atom_site_aniso_U_11
_atom_site_aniso_U_22
_atom_site_aniso_U_33
_atom_site_aniso_U_12
_atom_site_aniso_U_13
_atom_site_aniso_U_23
Cl1 0.0555(5) 0.1129(8) 0.0698(6) 0.0449(5) 0.0181(4) 0.0492(5)
O1 0.0415(10) 0.0576(12) 0.0430(10) 0.0207(8) 0.0116(8) 0.0147(9)
O2 0.0436(10) 0.0686(13) 0.0391(10) 0.0217(9) 0.0075(8) 0.0183(9)
C1 0.0377(11) 0.0459(13) 0.0373(12) 0.0117(10) 0.0140(9) 0.0213(10)
C2 0.0357(11) 0.0379(12) 0.0411(12) 0.0091(9) 0.0141(9) 0.0202(10)
C3 0.0444(13) 0.0477(14) 0.0430(13) 0.0116(11) 0.0115(11) 0.0138(11)
C4 0.0365(11) 0.0418(12) 0.0395(12) 0.0109(9) 0.0122(9) 0.0160(10)
C5 0.0335(10) 0.0351(11) 0.0363(11) 0.0060(9) 0.0105(9) 0.0131(9)
C6 0.0397(12) 0.0562(15) 0.0408(12) 0.0112(10) 0.0143(10) 0.0276(12)
C7 0.0359(11) 0.0604(16) 0.0443(13) 0.0130(11) 0.0152(10) 0.0245(12)
C8 0.0349(11) 0.0487(14) 0.0413(12) 0.0103(10) 0.0060(10) 0.0192(11)
C9 0.0461(13) 0.0627(17) 0.0323(12) 0.0133(12) 0.0063(10) 0.0200(12)
C10 0.0412(12) 0.0563(15) 0.0310(11) 0.0105(11) 0.0116(10) 0.0141(11)

loop_
_atom_site_type_symbol
_atom_site_label
_atom_site_fract_x
_atom_site_fract_y
_atom_site_fract_z
_atom_site_U_iso_or_equiv
_atom_site_thermal_displace_type
_atom_site_occupancy
Cl Cl1 0.80795(12) 0.09608(15) 0.42599(12) 0.0771(4) Uani 1.000
O O1 -0.2602(3) 0.5461(3) 0.1669(2) 0.0510(6) Uani 1.000
O O2 -0.3959(3) 0.3388(3) -0.1034(2) 0.0543(6) Uani 1.000
C C1 -0.2554(3) 0.4027(3) 0.0322(3) 0.0390(7) Uani 1.000
C C2 -0.0735(3) 0.3196(3) 0.0525(3) 0.0371(7) Uani 1.000
C C3 -0.0680(4) 0.1670(4) -0.1102(3) 0.0484(8) Uani 1.000
C C4 0.0606(3) 0.3764(3) 0.2098(3) 0.0403(7) Uani 1.000
C C5 0.2464(3) 0.3096(3) 0.2602(3) 0.0364(6) Uani 1.000
C C6 0.3638(4) 0.2508(4) 0.1573(3) 0.0432(8) Uani 1.000
C C7 0.5363(4) 0.1864(4) 0.2086(3) 0.0461(8) Uani 1.000
C C8 0.5923(4) 0.1793(4) 0.3641(3) 0.0438(7) Uani 1.000
C C9 0.4803(4) 0.2379(4) 0.4686(3) 0.0493(8) Uani 1.000
C C10 0.3099(4) 0.3051(4) 0.4171(3) 0.0451(7) Uani 1.000
H H1 -0.377(5) 0.580(5) 0.142(5) 0.0612 Uiso 1.000
H H3A -0.19861 0.10124 -0.17914 0.0725 Uiso 1.000
H H3B 0.01747 0.08750 -0.08293 0.0725 Uiso 1.000
H H3C -0.01950 0.21487 -0.17241 0.0725 Uiso 1.000
H H4 0.03229 0.46997 0.29797 0.0484 Uiso 1.000
H H6 0.32524 0.25512 0.05263 0.0518 Uiso 1.000
H H7 0.61382 0.14812 0.13947 0.0554 Uiso 1.000
H H9 0.51873 0.23233 0.57269 0.0592 Uiso 1.000
H H10 0.23624 0.34816 0.48924 0.0541 Uiso 1.000

loop_
_atom_type_symbol
_atom_type_description
_atom_type_scat_dispersion_real
_atom_type_scat_dispersion_imag
_atom_type_scat_source
C C 0.0033 0.0016 'International Tables Vol C Tables 4.2.6.8 and 6.1.1.4'
H H 0.0000 0.0000 'International Tables Vol C Tables 4.2.6.8 and 6.1.1.4'
O O 0.0106 0.0060 'International Tables Vol C Tables 4.2.6.8 and 6.1.1.4'
Cl Cl 0.1484 0.1585 'International Tables Vol C Tables 4.2.6.8 and 6.1.1.4'

loop_
_geom_angle_atom_site_label_1
_geom_angle_atom_site_label_2
_geom_angle_atom_site_label_3
_geom_angle
_geom_angle_publ_flag
C1 O1 H1 109(3) no
O1 C1 O2 121.8(2) no
O1 C1 C2 116.5(2) no
O2 C1 C2 121.7(2) no
C1 C2 C4 118.9(2) no
C3 C2 C4 126.8(2) no
C1 C2 C3 114.2(2) no
C2 C4 C5 128.1(2) no
C4 C5 C10 118.9(2) no
C6 C5 C10 118.1(2) no
C4 C5 C6 122.9(2) no
C5 C6 C7 121.0(2) no
C6 C7 C8 119.2(3) no
Cl1 C8 C7 118.7(2) no
Cl1 C8 C9 120.3(2) no
C7 C8 C9 120.9(3) no
C8 C9 C10 119.2(3) no
C5 C10 C9 121.4(2) no
C2 C3 H3A 109.00 no
C2 C3 H3B 109.00 no
C2 C3 H3C 109.00 no
H3A C3 H3B 109.00 no
H3A C3 H3C 109.00 no
H3B C3 H3C 110.00 no
C2 C4 H4 116.00 no
C5 C4 H4 116.00 no
C5 C6 H6 119.00 no
C7 C6 H6 119.00 no
C6 C7 H7 120.00 no
C8 C7 H7 120.00 no
C8 C9 H9 120.00 no
C10 C9 H9 120.00 no
C5 C10 H10 119.00 no
C9 C10 H10 119.00 no

loop_
_geom_bond_atom_site_label_1
_geom_bond_atom_site_label_2
_geom_bond_distance
_geom_bond_publ_flag
Cl1 C8 1.734(3) no
O1 C1 1.310(3) no
O2 C1 1.231(3) no
O1 H1 0.88(4) no
C1 C2 1.480(3) no
C2 C3 1.503(4) no
C2 C4 1.341(3) no
C4 C5 1.467(3) no
C5 C10 1.386(4) no
C5 C6 1.397(4) no
C6 C7 1.381(4) no
C7 C8 1.385(4) no
C8 C9 1.376(4) no
C9 C10 1.382(4) no
C3 H3A 0.9600 no
C3 H3B 0.9600 no
C3 H3C 0.9600 no
C4 H4 0.9300 no
C6 H6 0.9300 no
C7 H7 0.9300 no
C9 H9 0.9300 no
C10 H10 0.9300 no

loop_
_geom_hbond_atom_site_label_D
_geom_hbond_atom_site_label_H
_geom_hbond_atom_site_label_A
_geom_hbond_site_symmetry_A
_geom_hbond_distance_DH
_geom_hbond_distance_HA
_geom_hbond_distance_DA
_geom_hbond_angle_DHA
_geom_hbond_publ_flag
O1 H1 O2 2_465 0.88(4) 1.76(4) 2.643(3) 176.4(14) yes
C3 H3A O2 . 0.96 2.41 2.765(4) 101 yes
C4 H4 O1 . 0.93 2.32 2.720(3) 106 yes
C9 H9 O2 1_656 0.93 2.57 3.458(3) 159 yes
C3 H3a Cg 2_555 0.96 2.84 3.638(3) 141 yes

loop_
_geom_torsion_atom_site_label_1
_geom_torsion_atom_site_label_2
_geom_torsion_atom_site_label_3
_geom_torsion_atom_site_label_4
_geom_torsion
_geom_torsion_publ_flag
O1 C1 C2 C3 -174.4(2) no
O1 C1 C2 C4 9.9(4) no
O2 C1 C2 C3 6.7(4) no
O2 C1 C2 C4 -169.1(3) no
C1 C2 C4 C5 177.8(3) no
C3 C2 C4 C5 2.6(5) no
C2 C4 C5 C6 35.4(4) no
C2 C4 C5 C10 -145.0(3) no
C4 C5 C6 C7 -179.0(3) no
C10 C5 C6 C7 1.3(5) no
C4 C5 C10 C9 177.8(3) no
C6 C5 C10 C9 -2.5(5) no
C5 C6 C7 C8 0.4(5) no
C6 C7 C8 Cl1 179.4(3) no
C6 C7 C8 C9 -1.0(5) no
Cl1 C8 C9 C10 179.5(3) no
C7 C8 C9 C10 -0.2(5) no
C8 C9 C10 C5 2.0(5) no

loop_
_cod_related_entry_id
_cod_related_entry_database
_cod_related_entry_code
1 ChemSpider 4511415
